data_4344812
loop_
_publ_author_name
'Xu, Caixia'
'Zhang, Jianguo'
'Yin, Xin'
'Cheng, Zhenxuan'

_publ_section_title
;
 Structural Diversity and Properties of M(II) Coordination Compounds
 Constructed by 3-Hydrazino-4-amino-1,2,4-triazole Dihydrochloride as
 Starting Material.
;
_journal_issue 1
_journal_name_full 'Inorganic chemistry'
_journal_page_first 322
_journal_paper_doi 10.1021/acs.inorgchem.5b02434
_journal_volume 55
_journal_year 2015
_chemical_formula_sum 'C16 H48 Cd5 Cl10 N48 O16'
_chemical_formula_weight 2085.52
_chemical_name_systematic
; 
 ? 
;
_space_group_IT_number 88
_symmetry_cell_setting tetragonal
_symmetry_space_group_name_Hall '-I 4ad'
_symmetry_space_group_name_H-M 'I 41/a :2'
_atom_sites_solution_hydrogens geom
_atom_sites_solution_primary direct
_atom_sites_solution_secondary difmap
_audit_creation_method SHELXL-97
_cell_angle_alpha 90.00
_cell_angle_beta 90.00
_cell_angle_gamma 90.00
_cell_formula_units_Z 4
_cell_length_a 20.4062(17)
_cell_length_b 20.4062(17)
_cell_length_c 15.3975(12)
_cell_measurement_reflns_used 2941
_cell_measurement_temperature 298(2)
_cell_measurement_theta_max 23.211
_cell_measurement_theta_min 2.594
_cell_volume 6411.7(9)
_computing_cell_refinement 'Bruker SMART'
_computing_data_collection 'Bruker SMART'
_computing_data_reduction 'Bruker SAINT'
_computing_molecular_graphics 'Bruker SHELXTL'
_computing_publication_material 'Bruker SHELXTL'
_computing_structure_refinement 'SHELXL-97 (Sheldrick, 1997)'
_computing_structure_solution 'SHELXS-97 (Sheldrick, 1990)'
_diffrn_ambient_temperature 298(2)
_diffrn_measured_fraction_theta_full 0.992
_diffrn_measured_fraction_theta_max 0.992
_diffrn_measurement_device_type 'CCD area detector'
_diffrn_measurement_method 'phi and omega scans'
_diffrn_radiation_monochromator graphite
_diffrn_radiation_source 'fine-focus sealed tube'
_diffrn_radiation_type MoK\a
_diffrn_radiation_wavelength 0.71073
_diffrn_reflns_av_R_equivalents 0.0654
_diffrn_reflns_av_sigmaI/netI 0.0501
_diffrn_reflns_limit_h_max 24
_diffrn_reflns_limit_h_min -17
_diffrn_reflns_limit_k_max 24
_diffrn_reflns_limit_k_min -13
_diffrn_reflns_limit_l_max 18
_diffrn_reflns_limit_l_min -18
_diffrn_reflns_number 13569
_diffrn_reflns_theta_full 25.01
_diffrn_reflns_theta_max 25.01
_diffrn_reflns_theta_min 2.59
_exptl_absorpt_coefficient_mu 2.143
_exptl_absorpt_correction_T_max 0.6990
_exptl_absorpt_correction_T_min 0.5209
_exptl_absorpt_correction_type multi-scan
_exptl_absorpt_process_details sadabs
_exptl_crystal_colour white
_exptl_crystal_density_diffrn 2.160
_exptl_crystal_density_method 'not measured'
_exptl_crystal_description block
_exptl_crystal_F_000 4072
_exptl_crystal_size_max 0.35
_exptl_crystal_size_mid 0.20
_exptl_crystal_size_min 0.18
_refine_diff_density_max 1.255
_refine_diff_density_min -0.924
_refine_diff_density_rms 0.146
_refine_ls_extinction_method none
_refine_ls_goodness_of_fit_ref 1.025
_refine_ls_hydrogen_treatment mixed
_refine_ls_matrix_type full
_refine_ls_number_parameters 252
_refine_ls_number_reflns 2816
_refine_ls_number_restraints 0
_refine_ls_restrained_S_all 1.025
_refine_ls_R_factor_all 0.0917
_refine_ls_R_factor_gt 0.0465
_refine_ls_shift/su_max 0.001
_refine_ls_shift/su_mean 0.000
_refine_ls_structure_factor_coef Fsqd
_refine_ls_weighting_details 'calc w=1/[\s^2^(Fo^2^)+(0.0473P)^2^+100.1622P] where P=(Fo^2^+2Fc^2^)/3'
_refine_ls_weighting_scheme calc
_refine_ls_wR_factor_gt 0.1067
_refine_ls_wR_factor_ref 0.1333
_reflns_number_gt 1887
_reflns_number_total 2816
_reflns_threshold_expression >2sigma(I)
_cod_data_source_file ic5b02434_si_013.cif
_cod_data_source_block 150113j
_cod_depositor_comments
;
The following automatic conversions were performed:

'_symmetry_cell_setting' value 'Tetragonal' changed to 'tetragonal'
according to
/usr/data/users/saulius/crontab/automatic-downloads/current/ACS/lib/dictionaries/cif_core.dic
dictionary named 'cif_core.dic' version 2.4.2 from 2011-04-26.

Automatic conversion script
Id: cif_fix_values 4268 2015-11-12 08:31:59Z antanas 
;
_cod_original_sg_symbol_H-M I4(1)/a
_cod_database_code 4344812

loop_
_symmetry_equiv_pos_as_xyz
'x, y, z'
'-x+1/2, -y, z+1/2'
'-y+3/4, x+1/4, z+1/4'
'y+3/4, -x+3/4, z+3/4'
'x+1/2, y+1/2, z+1/2'
'-x+1, -y+1/2, z+1'
'-y+5/4, x+3/4, z+3/4'
'y+5/4, -x+5/4, z+5/4'
'-x, -y, -z'
'x-1/2, y, -z-1/2'
'y-3/4, -x-1/4, -z-1/4'
'-y-3/4, x-3/4, -z-3/4'
'-x+1/2, -y+1/2, -z+1/2'
'x, y+1/2, -z'
'y-1/4, -x+1/4, -z+1/4'
'-y-1/4, x-1/4, -z-1/4'

loop_
_atom_site_label
_atom_site_type_symbol
_atom_site_fract_x
_atom_site_fract_y
_atom_site_fract_z
_atom_site_U_iso_or_equiv
_atom_site_adp_type
_atom_site_occupancy
_atom_site_symmetry_multiplicity
_atom_site_calc_flag
_atom_site_refinement_flags
_atom_site_disorder_assembly
_atom_site_disorder_group
Cd1 Cd 0.22439(3) 0.57498(3) 0.11403(3) 0.0308(2) Uani 1 1 d . . .
Cd2 Cd 0.5000 0.7500 0.1250 0.0663(5) Uani 1 4 d S . .
Cl1 Cl 0.44350(13) 0.65622(15) 0.05298(19) 0.0708(8) Uani 1 1 d . . .
Cl2 Cl 0.2804(2) 0.29383(14) 0.0955(2) 0.0745(9) Uani 1 1 d . . .
Cl3 Cl 1.0000 0.7500 0.0510(3) 0.0817(13) Uani 1 2 d S . .
N1 N 0.3171(3) 0.5131(3) 0.0884(4) 0.0350(15) Uani 1 1 d . . .
N2 N 0.2482(3) 0.5947(3) 0.2579(4) 0.0329(15) Uani 1 1 d . . .
N3 N 0.2963(3) 0.6547(3) 0.3572(4) 0.0387(16) Uani 1 1 d . . .
N4 N 0.3361(5) 0.7046(4) 0.3915(5) 0.061(2) Uani 1 1 d . . .
H4A H 0.3781 0.6937 0.3856 0.092 Uiso 1 1 d R . .
H4B H 0.3268 0.7095 0.4476 0.092 Uiso 1 1 d R . .
N5 N 0.3036(4) 0.6906(4) 0.2114(4) 0.0473(19) Uani 1 1 d . . .
H5 H 0.3224 0.7268 0.2254 0.057 Uiso 1 1 calc R . .
N6 N 0.2917(3) 0.6737(3) 0.1238(4) 0.0406(17) Uani 1 1 d . . .
H6A H 0.3301 0.6668 0.0965 0.049 Uiso 1 1 calc R . .
H6B H 0.2711 0.7070 0.0970 0.049 Uiso 1 1 calc R . .
N7 N 0.1617(3) 0.4828(3) 0.1378(4) 0.0329(15) Uani 1 1 d . . .
N8 N 0.2016(3) 0.5944(3) -0.0318(4) 0.0313(15) Uani 1 1 d . . .
N9 N 0.1532(3) 0.6578(4) -0.1258(4) 0.0432(18) Uani 1 1 d . . .
N10 N 0.1134(5) 0.7102(5) -0.1537(6) 0.078(3) Uani 1 1 d . . .
H10B H 0.0874 0.6960 -0.1961 0.118 Uiso 1 1 d R . .
H10C H 0.1384 0.7427 -0.1734 0.118 Uiso 1 1 d R . .
N11 N 0.1135(4) 0.6595(4) 0.0187(5) 0.055(2) Uani 1 1 d . . .
H11 H 0.0824 0.6863 0.0064 0.066 Uiso 1 1 calc R . .
N12 N 0.1236(3) 0.6367(4) 0.1047(4) 0.0421(17) Uani 1 1 d . . .
H12A H 0.0898 0.6111 0.1207 0.050 Uiso 1 1 calc R . .
H12B H 0.1254 0.6710 0.1413 0.050 Uiso 1 1 calc R . .
O1 O 0.307(4) 0.269(3) 0.172(4) 0.161(19) Uani 0.64(4) 1 d P A 1
O2 O 0.2651(12) 0.2450(10) 0.0386(13) 0.119(9) Uani 0.64(4) 1 d P A 1
O3 O 0.2288(15) 0.3345(13) 0.1134(15) 0.138(12) Uani 0.64(4) 1 d P A 1
O4 O 0.3291(13) 0.3313(11) 0.0538(19) 0.156(14) Uani 0.64(4) 1 d P A 1
O1' O 0.296(7) 0.246(4) 0.156(7) 0.13(2) Uani 0.36(4) 1 d P A 2
O2' O 0.295(2) 0.3550(12) 0.122(2) 0.104(17) Uani 0.36(4) 1 d P A 2
O3' O 0.305(3) 0.278(2) 0.015(3) 0.15(2) Uani 0.36(4) 1 d P A 2
O4' O 0.210(2) 0.292(2) 0.086(3) 0.139(18) Uani 0.36(4) 1 d P A 2
C1 C 0.2842(4) 0.6476(4) 0.2711(5) 0.0355(19) Uani 1 1 d . . .
C2 C 0.3526(4) 0.4827(4) 0.1459(6) 0.044(2) Uani 1 1 d . . .
H2 H 0.3435 0.4811 0.2051 0.052 Uiso 1 1 calc R . .
C3 C 0.1543(4) 0.6376(4) -0.0421(5) 0.0346(19) Uani 1 1 d . . .
C4 C 0.2027(4) 0.6263(4) -0.1662(5) 0.041(2) Uani 1 1 d . . .
H4 H 0.2135 0.6312 -0.2245 0.049 Uiso 1 1 calc R . .

loop_
_atom_site_aniso_label
_atom_site_aniso_U_11
_atom_site_aniso_U_22
_atom_site_aniso_U_33
_atom_site_aniso_U_23
_atom_site_aniso_U_13
_atom_site_aniso_U_12
Cd1 0.0323(3) 0.0342(4) 0.0258(3) 0.0018(2) 0.0003(2) -0.0008(3)
Cd2 0.0540(6) 0.0540(6) 0.0908(12) 0.000 0.000 0.000
Cl1 0.0549(16) 0.086(2) 0.0713(18) -0.0368(15) -0.0130(13) 0.0251(14)
Cl2 0.109(3) 0.0473(17) 0.0668(19) -0.0106(14) -0.0243(18) 0.0063(18)
Cl3 0.081(3) 0.090(3) 0.074(3) 0.000 0.000 0.052(3)
N1 0.037(4) 0.037(4) 0.031(4) -0.001(3) 0.002(3) 0.008(3)
N2 0.031(4) 0.037(4) 0.030(4) 0.000(3) -0.001(3) -0.001(3)
N3 0.050(4) 0.035(4) 0.031(4) -0.006(3) -0.005(3) -0.020(3)
N4 0.084(6) 0.056(5) 0.043(5) -0.006(4) -0.013(4) -0.022(5)
N5 0.059(5) 0.046(5) 0.037(4) -0.004(3) 0.000(3) -0.022(4)
N6 0.042(4) 0.041(4) 0.039(4) 0.007(3) 0.000(3) -0.011(3)
N7 0.033(4) 0.035(4) 0.030(3) 0.006(3) 0.001(3) -0.008(3)
N8 0.033(4) 0.037(4) 0.024(3) -0.001(3) 0.000(3) 0.004(3)
N9 0.042(4) 0.052(5) 0.035(4) 0.011(3) -0.004(3) 0.020(4)
N10 0.072(6) 0.098(8) 0.066(6) 0.030(5) 0.008(5) 0.041(6)
N11 0.054(5) 0.072(6) 0.039(4) 0.009(4) 0.009(4) 0.032(4)
N12 0.042(4) 0.050(4) 0.034(4) 0.001(3) 0.006(3) 0.008(3)
O1 0.23(5) 0.13(4) 0.12(2) -0.02(3) -0.05(2) 0.04(4)
O2 0.17(2) 0.084(13) 0.108(14) -0.054(10) 0.023(13) -0.051(12)
O3 0.16(3) 0.10(2) 0.147(19) -0.027(15) 0.005(16) 0.05(2)
O4 0.18(2) 0.109(18) 0.17(3) 0.008(19) 0.007(19) -0.039(16)
O1' 0.19(5) 0.07(3) 0.13(6) 0.00(3) -0.03(4) 0.00(3)
O2' 0.17(4) 0.056(16) 0.09(2) -0.028(14) 0.01(2) -0.026(19)
O3' 0.20(5) 0.12(4) 0.12(3) -0.06(3) 0.00(3) 0.01(4)
O4' 0.17(4) 0.10(3) 0.15(4) -0.01(3) -0.01(3) 0.01(3)
C1 0.034(5) 0.034(5) 0.039(5) -0.002(4) -0.001(4) -0.004(4)
C2 0.046(5) 0.052(6) 0.032(5) 0.004(4) 0.003(4) 0.003(4)
C3 0.033(5) 0.039(5) 0.032(4) 0.003(3) 0.001(3) 0.004(4)
C4 0.037(5) 0.059(6) 0.026(4) 0.007(4) 0.004(3) 0.012(4)

loop_
_atom_type_symbol
_atom_type_description
_atom_type_scat_dispersion_real
_atom_type_scat_dispersion_imag
_atom_type_scat_source
C C 0.0033 0.0016 'International Tables Vol C Tables 4.2.6.8 and 6.1.1.4'
H H 0.0000 0.0000 'International Tables Vol C Tables 4.2.6.8 and 6.1.1.4'
N N 0.0061 0.0033 'International Tables Vol C Tables 4.2.6.8 and 6.1.1.4'
O O 0.0106 0.0060 'International Tables Vol C Tables 4.2.6.8 and 6.1.1.4'
Cl Cl 0.1484 0.1585 'International Tables Vol C Tables 4.2.6.8 and 6.1.1.4'
Cd Cd -0.8075 1.2024 'International Tables Vol C Tables 4.2.6.8 and 6.1.1.4'

loop_
_geom_angle_atom_site_label_1
_geom_angle_atom_site_label_2
_geom_angle_atom_site_label_3
_geom_angle
_geom_angle_site_symmetry_1
_geom_angle_site_symmetry_3
N2 Cd1 N7 96.1(2) . .
N2 Cd1 N1 95.0(2) . .
N7 Cd1 N1 92.0(2) . .
N2 Cd1 N8 160.1(2) . .
N7 Cd1 N8 100.4(2) . .
N1 Cd1 N8 95.3(2) . .
N2 Cd1 N12 98.4(2) . .
N7 Cd1 N12 87.8(2) . .
N1 Cd1 N12 166.6(2) . .
N8 Cd1 N12 71.5(2) . .
N2 Cd1 N6 71.3(2) . .
N7 Cd1 N6 167.4(2) . .
N1 Cd1 N6 90.1(2) . .
N8 Cd1 N6 91.8(2) . .
N12 Cd1 N6 93.0(3) . .
Cl1 Cd2 Cl1 127.21(15) . 6_564
Cl1 Cd2 Cl1 101.40(6) . 12_766
Cl1 Cd2 Cl1 101.40(6) 6_564 12_766
Cl1 Cd2 Cl1 101.40(6) . 15_565
Cl1 Cd2 Cl1 101.40(6) 6_564 15_565
Cl1 Cd2 Cl1 127.21(15) 12_766 15_565
O2' Cl2 O2 157.5(16) . .
O2' Cl2 O3 63.1(18) . .
O2 Cl2 O3 113.3(17) . .
O2' Cl2 O3' 114(3) . .
O2 Cl2 O3' 48(2) . .
O3 Cl2 O3' 127(2) . .
O2' Cl2 O1 90(2) . .
O2 Cl2 O1 111.3(19) . .
O3 Cl2 O1 110(3) . .
O3' Cl2 O1 123(4) . .
O2' Cl2 O1' 114(3) . .
O2 Cl2 O1' 88(3) . .
O3 Cl2 O1' 118(6) . .
O3' Cl2 O1' 111(5) . .
O1 Cl2 O1' 24(3) . .
O2' Cl2 O4 58.7(15) . .
O2 Cl2 O4 105.4(15) . .
O3 Cl2 O4 107.8(16) . .
O3' Cl2 O4 57(2) . .
O1 Cl2 O4 108(4) . .
O1' Cl2 O4 122(6) . .
O2' Cl2 O4' 106(3) . .
O2 Cl2 O4' 72(2) . .
O3 Cl2 O4' 43.2(17) . .
O3' Cl2 O4' 105(3) . .
O1 Cl2 O4' 117(4) . .
O1' Cl2 O4' 106(6) . .
O4 Cl2 O4' 132(2) . .
C2 N1 N2 107.8(6) . 4_454
C2 N1 Cd1 126.9(6) . .
N2 N1 Cd1 125.3(5) 4_454 .
C1 N2 N1 106.7(6) . 3
C1 N2 Cd1 114.0(5) . .
N1 N2 Cd1 139.3(5) 3 .
C1 N3 C2 105.5(6) . 3
C1 N3 N4 123.4(7) . .
C2 N3 N4 130.9(7) 3 .
N3 N4 H4A 109.7 . .
N3 N4 H4B 108.9 . .
H4A N4 H4B 109.5 . .
C1 N5 N6 116.5(7) . .
C1 N5 H5 121.7 . .
N6 N5 H5 121.7 . .
N5 N6 Cd1 110.9(4) . .
N5 N6 H6A 109.5 . .
Cd1 N6 H6A 109.5 . .
N5 N6 H6B 109.5 . .
Cd1 N6 H6B 109.5 . .
H6A N6 H6B 108.0 . .
C4 N7 N8 107.4(6) 3 3
C4 N7 Cd1 128.3(5) 3 .
N8 N7 Cd1 124.2(5) 3 .
C3 N8 N7 106.7(6) . 4_454
C3 N8 Cd1 112.1(5) . .
N7 N8 Cd1 138.4(5) 4_454 .
C4 N9 C3 106.4(7) . .
C4 N9 N10 130.7(7) . .
C3 N9 N10 122.0(7) . .
N9 N10 H10B 108.6 . .
N9 N10 H10C 109.8 . .
H10B N10 H10C 109.5 . .
C3 N11 N12 117.2(7) . .
C3 N11 H11 121.4 . .
N12 N11 H11 121.4 . .
N11 N12 Cd1 110.5(5) . .
N11 N12 H12A 109.6 . .
Cd1 N12 H12A 109.6 . .
N11 N12 H12B 109.6 . .
Cd1 N12 H12B 109.6 . .
H12A N12 H12B 108.1 . .
N2 C1 N5 126.7(7) . .
N2 C1 N3 109.8(7) . .
N5 C1 N3 123.4(7) . .
N1 C2 N3 110.1(7) . 4_454
N1 C2 H2 124.9 . .
N3 C2 H2 124.9 4_454 .
N8 C3 N11 126.7(7) . .
N8 C3 N9 109.3(7) . .
N11 C3 N9 123.9(7) . .
N7 C4 N9 110.2(7) 4_454 .
N7 C4 H4 124.9 4_454 .
N9 C4 H4 124.9 . .

loop_
_geom_bond_atom_site_label_1
_geom_bond_atom_site_label_2
_geom_bond_distance
_geom_bond_site_symmetry_2
Cd1 N2 2.304(6) .
Cd1 N7 2.304(6) .
Cd1 N1 2.310(6) .
Cd1 N8 2.328(6) .
Cd1 N12 2.416(7) .
Cd1 N6 2.442(7) .
Cd2 Cl1 2.494(3) .
Cd2 Cl1 2.494(3) 6_564
Cd2 Cl1 2.494(3) 12_766
Cd2 Cl1 2.494(3) 15_565
Cl2 O2' 1.35(2) .
Cl2 O2 1.364(16) .
Cl2 O3 1.37(2) .
Cl2 O3' 1.38(4) .
Cl2 O1 1.39(7) .
Cl2 O1' 1.39(11) .
Cl2 O4 1.41(2) .
Cl2 O4' 1.43(5) .
N1 C2 1.300(10) .
N1 N2 1.380(9) 4_454
N2 C1 1.323(10) .
N2 N1 1.380(9) 3
N3 C1 1.355(10) .
N3 C2 1.356(11) 3
N3 N4 1.406(9) .
N4 H4A 0.8900 .
N4 H4B 0.8900 .
N5 C1 1.331(10) .
N5 N6 1.415(9) .
N5 H5 0.8600 .
N6 H6A 0.9000 .
N6 H6B 0.9000 .
N7 C4 1.293(10) 3
N7 N8 1.398(8) 3
N8 C3 1.316(10) .
N8 N7 1.398(8) 4_454
N9 C4 1.349(10) .
N9 C3 1.353(10) .
N9 N10 1.410(10) .
N10 H10B 0.8900 .
N10 H10C 0.8900 .
N11 C3 1.329(10) .
N11 N12 1.418(9) .
N11 H11 0.8600 .
N12 H12A 0.9000 .
N12 H12B 0.9000 .
C2 N3 1.356(11) 4_454
C2 H2 0.9300 .
C4 N7 1.293(10) 4_454
C4 H4 0.9300 .

loop_
_geom_torsion_atom_site_label_1
_geom_torsion_atom_site_label_2
_geom_torsion_atom_site_label_3
_geom_torsion_atom_site_label_4
_geom_torsion
_geom_torsion_site_symmetry_1
_geom_torsion_site_symmetry_4
N2 Cd1 N1 C2 21.6(7) . .
N7 Cd1 N1 C2 -74.8(7) . .
N8 Cd1 N1 C2 -175.5(7) . .
N12 Cd1 N1 C2 -164.0(9) . .
N6 Cd1 N1 C2 92.7(7) . .
N2 Cd1 N1 N2 -158.6(6) . 4_454
N7 Cd1 N1 N2 105.1(6) . 4_454
N8 Cd1 N1 N2 4.4(6) . 4_454
N12 Cd1 N1 N2 15.9(14) . 4_454
N6 Cd1 N1 N2 -87.4(6) . 4_454
N7 Cd1 N2 C1 -178.6(5) . .
N1 Cd1 N2 C1 88.8(6) . .
N8 Cd1 N2 C1 -32.2(10) . .
N12 Cd1 N2 C1 -89.9(6) . .
N6 Cd1 N2 C1 0.5(5) . .
N7 Cd1 N2 N1 2.5(8) . 3
N1 Cd1 N2 N1 -90.1(8) . 3
N8 Cd1 N2 N1 148.9(7) . 3
N12 Cd1 N2 N1 91.2(8) . 3
N6 Cd1 N2 N1 -178.4(8) . 3
C1 N5 N6 Cd1 7.9(9) . .
N2 Cd1 N6 N5 -4.3(5) . .
N7 Cd1 N6 N5 0.0(14) . .
N1 Cd1 N6 N5 -99.6(5) . .
N8 Cd1 N6 N5 165.1(5) . .
N12 Cd1 N6 N5 93.5(5) . .
N2 Cd1 N7 C4 167.5(7) . 3
N1 Cd1 N7 C4 -97.3(7) . 3
N8 Cd1 N7 C4 -1.5(8) . 3
N12 Cd1 N7 C4 69.3(7) . 3
N6 Cd1 N7 C4 163.4(10) . 3
N2 Cd1 N7 N8 -8.4(6) . 3
N1 Cd1 N7 N8 86.9(6) . 3
N8 Cd1 N7 N8 -177.4(5) . 3
N12 Cd1 N7 N8 -106.6(6) . 3
N6 Cd1 N7 N8 -12.5(14) . 3
N2 Cd1 N8 C3 -50.2(9) . .
N7 Cd1 N8 C3 95.7(6) . .
N1 Cd1 N8 C3 -171.2(6) . .
N12 Cd1 N8 C3 11.6(5) . .
N6 Cd1 N8 C3 -81.0(6) . .
N2 Cd1 N8 N7 107.5(9) . 4_454
N7 Cd1 N8 N7 -106.5(8) . 4_454
N1 Cd1 N8 N7 -13.5(7) . 4_454
N12 Cd1 N8 N7 169.3(8) . 4_454
N6 Cd1 N8 N7 76.8(7) . 4_454
C3 N11 N12 Cd1 7.9(10) . .
N2 Cd1 N12 N11 152.3(6) . .
N7 Cd1 N12 N11 -111.9(6) . .
N1 Cd1 N12 N11 -22.2(14) . .
N8 Cd1 N12 N11 -10.1(5) . .
N6 Cd1 N12 N11 80.8(6) . .
N1 N2 C1 N5 -176.5(8) 3 .
Cd1 N2 C1 N5 4.3(11) . .
N1 N2 C1 N3 0.0(9) 3 .
Cd1 N2 C1 N3 -179.3(5) . .
N6 N5 C1 N2 -8.8(13) . .
N6 N5 C1 N3 175.2(8) . .
C2 N3 C1 N2 1.5(9) 3 .
N4 N3 C1 N2 176.8(8) . .
C2 N3 C1 N5 178.1(8) 3 .
N4 N3 C1 N5 -6.6(13) . .
N2 N1 C2 N3 2.6(10) 4_454 4_454
Cd1 N1 C2 N3 -177.5(5) . 4_454
N7 N8 C3 N11 -178.0(8) 4_454 .
Cd1 N8 C3 N11 -13.2(11) . .
N7 N8 C3 N9 1.6(9) 4_454 .
Cd1 N8 C3 N9 166.4(5) . .
N12 N11 C3 N8 3.4(14) . .
N12 N11 C3 N9 -176.1(8) . .
C4 N9 C3 N8 -1.4(10) . .
N10 N9 C3 N8 -171.5(8) . .
C4 N9 C3 N11 178.2(9) . .
N10 N9 C3 N11 8.1(14) . .
C3 N9 C4 N7 0.6(10) . 4_454
N10 N9 C4 N7 169.5(10) . 4_454
